data_2000857
loop_
_publ_author_name
'Rodier, N.'
'Cense, J.-M.'
'Robert, J.-M.'
'Le Baut, G.'

_publ_section_title
;
 <i>N</i>-(4,6-Dim\'ethylpyridin-2-yl)(1-m\'ethylindol-2-yl)carboxamide
;
_journal_issue 6
_journal_name_full 'Acta Crystallographica Section C'
_journal_page_first 1148
_journal_page_last 1150
_journal_paper_doi 10.1107/S0108270191013732
_journal_volume 48
_journal_year 1992
_chemical_formula_sum 'C17 H17 N3 O'
_chemical_formula_weight 279.3
_space_group_crystal_system orthorhombic
_space_group_IT_number 19
_space_group_name_Hall 'P 2ac 2ab'
_space_group_name_H-M_alt 'P 21 21 21'
_cell_angle_alpha 90
_cell_angle_beta 90
_cell_angle_gamma 90
_cell_formula_units_Z 4
_cell_length_a 6.3847(8)
_cell_length_b 10.2340(10)
_cell_length_c 22.251(3)
_cell_volume 1453.9(3)
_diffrn_radiation_type Mo
_diffrn_radiation_wavelength 0.7107
_exptl_absorpt_coefficient_mu 0.076
_exptl_crystal_density_diffrn 1.276
_exptl_crystal_F_000 592
_cod_data_source_file pa0257.cif
_cod_data_source_block pa0257a
_cod_depositor_comments
;
 Updating space group information and adding the symmetry operation list.

 Antanas Vaitkus,
 2018-06-18
;
_cod_original_cell_volume 1453.9(5)
_cod_original_formula_sum 'C17 H17 N3 O1'
_cod_database_code 2000857

loop_
_space_group_symop_id
_space_group_symop_operation_xyz
1 x,y,z
2 -x+1/2,-y,z+1/2
3 x+1/2,-y+1/2,-z
4 -x,y+1/2,-z+1/2

loop_
_atom_site_label
_atom_site_fract_x
_atom_site_fract_y
_atom_site_fract_z
N(1) .6964(5) .1835(3) .89130(10)
C(2) .6089(5) .0768(3) .9147(2)
C(3) .6902(6) .0085(4) .9628(2)
C(4) .8768(6) .0540(4) .9876(2)
C(5) .9678(6) .1649(4) .9639(2)
C(6) .8751(6) .2261(4) .9156(2)
N(7) .4234(5) .0426(3) .88460(10)
C(8) .3011(6) -.0643(4) .8922(2)
C(9) .1215(6) -.0696(4) .8505(2)
N(10) -.0271(5) -.1692(3) .85360(10)
C(11) -.1722(6) -.1494(4) .8092(2)
C(12) -.3490(7) -.2218(4) .7942(2)
C(13) -.4668(8) -.1802(5) .7465(2)
C(14) -.4160(7) -.0672(5) .7145(2)
C(15) -.2419(7) .0072(5) .7293(2)
C(16) -.1167(6) -.0358(4) .7773(2)
C(17) .0705(6) .0122(4) .8040(2)
C(18) .9728(8) .3430(4) .8864(2)
C(19) .9774(8) -.0157(4) 1.0400(2)
O(20) .3350(5) -.1463(3) .93040(10)
C(21) -.0506(7) -.2709(4) .8993(2)
H(3) .622 -.074 .978
H(5) 1.097 .196 .984
H(7) .404 .102 .851
H(12) -.396 -.298 .820
H(13) -.612 -.226 .736
H(14) -.507 -.039 .682
H(15) -.199 .101 .707
H(17) .163 .089 .794
H(18) 1.076 .306 .856
H'(18) .865 .396 .866
H"(18) 1.019 .413 .912
H(19) .924 -.095 1.045
H'(19) 1.101 -.047 1.027
H"(19) .956 .039 1.071
H(21) -.109 -.339 .881
H'(21) -.037 -.236 .941
H"(21) .108 -.315 .906

loop_
_geom_bond_atom_site_label_1
_geom_bond_atom_site_label_2
_geom_bond_distance
N(1) C(2) 1.333(4)
N(1) C(6) 1.336(5)
C(2) C(3) 1.380(5)
C(2) N(7) 1.405(4)
C(3) C(4) 1.393(5)
C(4) C(5) 1.380(5)
C(4) C(19) 1.510(5)
C(5) C(6) 1.377(5)
C(6) C(18) 1.498(6)
N(7) C(8) 1.355(5)
C(8) C(9) 1.477(5)
C(8) O(20) 1.213(5)
C(9) N(10) 1.394(5)
C(9) C(17) 1.369(5)
N(10) C(11) 1.370(5)
N(10) C(21) 1.462(5)
C(11) C(12) 1.390(6)
C(11) C(16) 1.407(5)
C(12) C(13) 1.370(6)
C(13) C(14) 1.396(7)
C(14) C(15) 1.387(6)
C(15) C(16) 1.404(5)
C(16) C(17) 1.423(5)
C(3) H(3) 1.01
C(5) H(5) 0.99
N(7) H(7) 0.96
C(12) H(12) 1.02
C(13) H(13) 1.06
C(14) H(14) 0.97
C(15) H(15) 1.12
C(17) H(17) 1.01
C(18) H'(18) 0.99
C(18) H"(18) 0.96
C(19) H(19) 0.89
C(19) H'(19) 0.90
C(19) H"(19) 0.90
C(21) H(21) 0.89
C(21) H'(21) 1.00
C(21) H"(21) 1.12
